data_7245361
loop_
_publ_author_name
'Peloquin, Andrew J.'
'McMillen, Colin'
'Pennington, William'

_publ_section_title
;
 Isolation of unique heterocycles formed from pyridine-thiocarboxamides as
 diiodine, iodide, or polyiodide salts
;
_journal_name_full CrystEngComm
_journal_paper_doi 10.1039/D2CE00904H
_journal_year 2022
_chemical_formula_moiety 'Bi4 I16, 2(I2), 2(C12 H10 N4 S), 2(C2 H3 N)'
_chemical_formula_sum 'C28 H26 Bi4 I20 N10 S2'
_chemical_formula_weight 3940.63
_space_group_crystal_system triclinic
_space_group_IT_number 2
_space_group_name_Hall '-P 1'
_space_group_name_H-M_alt 'P -1'
_atom_sites_solution_hydrogens geom
_atom_sites_solution_primary dual
_audit_creation_date 2022-03-14
_audit_creation_method
;
Olex2 1.5
(compiled 2021.12.09 svn.r5202d8cf for OlexSys, GUI svn.r6439)
;
_audit_update_record
;
2022-06-27 deposited with the CCDC.	2022-08-18 downloaded from the CCDC.
;
_cell_angle_alpha 107.107(9)
_cell_angle_beta 95.518(8)
_cell_angle_gamma 111.229(8)
_cell_formula_units_Z 1
_cell_length_a 10.789(2)
_cell_length_b 12.598(3)
_cell_length_c 15.026(3)
_cell_measurement_reflns_used 9763
_cell_measurement_temperature 100.00
_cell_measurement_theta_max 28.34
_cell_measurement_theta_min 2.49
_cell_volume 1771.8(7)
_computing_cell_refinement 'SAINT V8.38A (Bruker AXS Inc., 2017)'
_computing_data_collection 'APEX3 v2017.3-0 (Bruker AXS Inc., 2017)'
_computing_data_reduction 'SAINT V8.38A (Bruker AXS Inc., 2017)'
_computing_molecular_graphics 'Olex2 1.5 (Dolomanov et al., 2009)'
_computing_publication_material 'Olex2 1.5 (Dolomanov et al., 2009)'
_computing_structure_refinement 'SHELXL 2018/3 (Sheldrick, 2015<i>b</i>)'
_computing_structure_solution 'SHELXT 2018/2 (Sheldrick, 2015<i>a</i>)'
_diffrn_ambient_temperature 100.00
_diffrn_measured_fraction_theta_full 0.999
_diffrn_measured_fraction_theta_max 0.997
_diffrn_measurement_device_type 'Bruker D8 Venture Photon 2'
_diffrn_measurement_method '\f and \w scans'
_diffrn_radiation_type MoK\a
_diffrn_radiation_wavelength 0.71073
_diffrn_reflns_av_R_equivalents 0.0793
_diffrn_reflns_av_unetI/netI 0.0361
_diffrn_reflns_Laue_measured_fraction_full 0.999
_diffrn_reflns_Laue_measured_fraction_max 0.997
_diffrn_reflns_limit_h_max 14
_diffrn_reflns_limit_h_min -14
_diffrn_reflns_limit_k_max 16
_diffrn_reflns_limit_k_min -16
_diffrn_reflns_limit_l_max 20
_diffrn_reflns_limit_l_min -20
_diffrn_reflns_number 85055
_diffrn_reflns_point_group_measured_fraction_full 0.999
_diffrn_reflns_point_group_measured_fraction_max 0.997
_diffrn_reflns_theta_full 25.242
_diffrn_reflns_theta_max 28.390
_diffrn_reflns_theta_min 1.909
_diffrn_source 'Incoatec I\mS'
_diffrn_source_current 1.0
_diffrn_source_power 0.05
_diffrn_source_voltage 50.0
_diffrn_standards_number 0
_exptl_absorpt_coefficient_mu 18.703
_exptl_absorpt_correction_T_max 0.7457
_exptl_absorpt_correction_T_min 0.4453
_exptl_absorpt_correction_type multi-scan
_exptl_absorpt_process_details 'SADABS v2016/2 (Bruker AXS Inc., 2017)'
_exptl_crystal_colour red
_exptl_crystal_colour_primary red
_exptl_crystal_density_diffrn 3.693
_exptl_crystal_density_meas ?
_exptl_crystal_density_method 'not measured'
_exptl_crystal_description block
_exptl_crystal_F_000 1688
_exptl_crystal_size_max 0.239
_exptl_crystal_size_mid 0.216
_exptl_crystal_size_min 0.188
_exptl_transmission_factor_max 'not measured'
_exptl_transmission_factor_min 'not measured'
_refine_diff_density_max 1.079
_refine_diff_density_min -2.205
_refine_diff_density_rms 0.304
_refine_ls_extinction_method none
_refine_ls_goodness_of_fit_ref 1.243
_refine_ls_hydrogen_treatment constr
_refine_ls_matrix_type full
_refine_ls_number_parameters 309
_refine_ls_number_reflns 8860
_refine_ls_number_restraints 6
_refine_ls_restrained_S_all 1.243
_refine_ls_R_factor_all 0.0307
_refine_ls_R_factor_gt 0.0275
_refine_ls_shift/su_max 0.001
_refine_ls_shift/su_mean 0.000
_refine_ls_structure_factor_coef Fsqd
_refine_ls_weighting_details 'w=1/[\s^2^(Fo^2^)+7.3146P] where P=(Fo^2^+2Fc^2^)/3'
_refine_ls_weighting_scheme calc
_refine_ls_wR_factor_gt 0.0605
_refine_ls_wR_factor_ref 0.0613
_reflns_Friedel_coverage 0.000
_reflns_number_gt 8325
_reflns_number_total 8860
_reflns_threshold_expression 'I > 2\s(I)'
_cod_data_source_file d2ce00904h2.cif
_cod_data_source_block mo_d8_5783_6mar22_ajp1_0m
_cod_depositor_comments
;
The following automatic conversions were performed:

data item '_exptl_crystal_density_meas' value 'not measured' was
changed to '?' -- the value is perceived as not measured.

Automatic conversion script
Id: cif_fix_values 7556 2019-12-06 15:28:31Z antanas 
;
_cod_original_cell_volume 1771.9(7)
_cod_database_code 7245361
_shelx_shelxl_version_number 2018/3
_shelx_space_group_comment
;
The symmetry employed for this shelxl refinement is uniquely defined
by the following loop, which should always be used as a source of
symmetry information in preference to the above space-group names.
They are only intended as comments.
;
_shelx_estimated_absorpt_t_max 0.127
_shelx_estimated_absorpt_t_min 0.094
_olex2_refinement_description
;
1. Uiso/Uaniso restraints and constraints
S1A \\sim N3A: within 2A with sigma of 0.01 and sigma for terminal atoms of
0.02 within 2A
2. Others
 Sof(N3B)=Sof(S1B)=1-FVAR(1)
 Sof(S1A)=Sof(N3A)=FVAR(1)
3.a Aromatic/amide H refined with riding coordinates:
 N1(HN1), N4(HN4), C3(H3), C4(H1), C5(H5), C6(H6), C9(H9), C10(H10), C11(H11),
 C12(H12)
3.b Idealised Me refined as rotating group:
 C14(H14A,H14B,H14C)
;
_olex2_submission_special_instructions 'No special instructions were received'

loop_
_space_group_symop_operation_xyz
'x, y, z'
'-x, -y, -z'

loop_
_atom_site_label
_atom_site_type_symbol
_atom_site_fract_x
_atom_site_fract_y
_atom_site_fract_z
_atom_site_U_iso_or_equiv
_atom_site_adp_type
_atom_site_occupancy
_atom_site_site_symmetry_order
_atom_site_calc_flag
_atom_site_refinement_flags_posn
_atom_site_refinement_flags_adp
_atom_site_refinement_flags_occupancy
_atom_site_disorder_assembly
_atom_site_disorder_group
Bi1 Bi 0.34565(2) 0.98168(2) 0.61024(2) 0.00942(5) Uani 1 1 d . . . . .
Bi2 Bi 0.19466(2) 0.72617(2) 0.28065(2) 0.00848(5) Uani 1 1 d . . . . .
I1 I 0.25253(4) 1.15441(4) 0.71618(3) 0.02044(9) Uani 1 1 d . . . . .
I2 I 0.59080(4) 1.04621(3) 0.76851(3) 0.01426(8) Uani 1 1 d . . . . .
I3 I 0.16714(4) 0.77823(4) 0.65321(3) 0.02146(9) Uani 1 1 d . . . . .
I4 I 0.12371(4) 0.92286(3) 0.43226(3) 0.01025(7) Uani 1 1 d . . . . .
I5 I 0.44744(3) 0.79726(3) 0.45424(3) 0.01039(7) Uani 1 1 d . . . . .
I6 I 0.01883(4) 0.53867(3) 0.34101(3) 0.01381(8) Uani 1 1 d . . . . .
I7 I -0.02083(4) 0.72030(3) 0.13919(3) 0.01174(7) Uani 1 1 d . . . . .
I8 I 0.25952(4) 0.54664(3) 0.13735(3) 0.01917(9) Uani 1 1 d . . . . .
I9 I 0.13554(4) 0.25626(4) 0.14441(3) 0.01852(9) Uani 1 1 d . . . . .
I10 I 0.06274(4) 0.02748(4) 0.15022(3) 0.02074(9) Uani 1 1 d . . . . .
N1 N 0.6897(5) 0.1409(5) 0.0770(4) 0.0165(10) Uani 1 1 d . . . . .
HN1 H 0.666294 0.062405 0.063886 0.020 Uiso 1 1 calc R U . . .
N2 N 0.5104(5) 0.3232(4) 0.2699(4) 0.0145(10) Uani 1 1 d . . . . .
N4 N 0.2267(5) 0.2251(5) 0.4376(4) 0.0176(11) Uani 1 1 d . . . . .
HN4 H 0.197897 0.151596 0.440509 0.021 Uiso 1 1 calc R U . . .
C1 C 0.6000(6) 0.3804(5) 0.2254(4) 0.0139(11) Uani 1 1 d . . . . .
C2 C 0.6643(5) 0.3195(5) 0.1586(4) 0.0107(11) Uani 1 1 d . . . . .
C3 C 0.6303(6) 0.1963(5) 0.1379(4) 0.0146(11) Uani 1 1 d . . . . .
H3 H 0.565699 0.151790 0.166575 0.017 Uiso 1 1 calc R U . . .
C4 C 0.7833(6) 0.1989(6) 0.0350(4) 0.0176(12) Uani 1 1 d . . . . .
H1 H 0.824414 0.156243 -0.006575 0.021 Uiso 1 1 calc R U . . .
C5 C 0.8184(6) 0.3208(6) 0.0532(5) 0.0195(13) Uani 1 1 d . . . . .
H5 H 0.882749 0.362902 0.023061 0.023 Uiso 1 1 calc R U . . .
C6 C 0.7588(6) 0.3829(6) 0.1164(5) 0.0182(12) Uani 1 1 d . . . . .
H6 H 0.783159 0.467409 0.129994 0.022 Uiso 1 1 calc R U . . .
C7 C 0.4701(6) 0.4047(5) 0.3240(4) 0.0120(11) Uani 1 1 d . . . . .
C8 C 0.3702(6) 0.3705(5) 0.3815(4) 0.0117(11) Uani 1 1 d . . . . .
C9 C 0.3202(6) 0.2546(5) 0.3849(4) 0.0155(12) Uani 1 1 d . . . . .
H9 H 0.350963 0.196149 0.350796 0.019 Uiso 1 1 calc R U . . .
C10 C 0.1755(6) 0.3014(6) 0.4855(5) 0.0194(13) Uani 1 1 d . . . . .
H10 H 0.108050 0.275721 0.519973 0.023 Uiso 1 1 calc R U . . .
C11 C 0.2233(6) 0.4186(6) 0.4835(5) 0.0199(13) Uani 1 1 d . . . . .
H11 H 0.190615 0.475146 0.518188 0.024 Uiso 1 1 calc R U . . .
C12 C 0.3185(6) 0.4523(6) 0.4309(5) 0.0190(13) Uani 1 1 d . . . . .
H12 H 0.349558 0.531850 0.428056 0.023 Uiso 1 1 calc R U . . .
S1A S 0.6369(5) 0.5296(4) 0.2598(4) 0.0171(10) Uani 0.622(11) 1 d . U P A 1
N3A N 0.528(2) 0.5212(16) 0.3312(13) 0.021(4) Uani 0.622(11) 1 d . U P A 1
N3B N 0.615(3) 0.494(3) 0.233(2) 0.028(8) Uani 0.378(11) 1 d . . P A 2
S1B S 0.5298(10) 0.5396(7) 0.3086(6) 0.0150(16) Uani 0.378(11) 1 d . . P A 2
N5 N 0.6306(6) -0.1079(5) 0.0295(4) 0.0242(12) Uani 1 1 d . . . . .
C13 C 0.6155(6) -0.2028(6) 0.0256(4) 0.0176(12) Uani 1 1 d . . . . .
C14 C 0.5921(7) -0.3269(5) 0.0208(5) 0.0203(13) Uani 1 1 d . . . . .
H14A H 0.560841 -0.381784 -0.046208 0.030 Uiso 1 1 calc R U . . .
H14B H 0.522400 -0.354472 0.055935 0.030 Uiso 1 1 calc R U . . .
H14C H 0.677382 -0.327376 0.049318 0.030 Uiso 1 1 calc R U . . .

loop_
_atom_site_aniso_label
_atom_site_aniso_U_11
_atom_site_aniso_U_22
_atom_site_aniso_U_33
_atom_site_aniso_U_23
_atom_site_aniso_U_13
_atom_site_aniso_U_12
Bi1 0.00797(10) 0.00974(10) 0.00920(10) 0.00275(8) 0.00155(7) 0.00276(7)
Bi2 0.00841(9) 0.00747(9) 0.00874(10) 0.00243(7) 0.00152(7) 0.00283(7)
I1 0.0194(2) 0.0271(2) 0.01444(19) -0.00062(16) 0.00353(15) 0.01559(17)
I2 0.00917(17) 0.01538(18) 0.01610(19) 0.00948(15) -0.00100(14) 0.00056(13)
I3 0.01461(19) 0.0225(2) 0.0208(2) 0.01445(17) -0.00226(15) -0.00319(15)
I4 0.01104(16) 0.00971(16) 0.00973(17) 0.00212(13) 0.00089(13) 0.00539(13)
I5 0.00995(16) 0.01001(16) 0.01192(17) 0.00368(13) 0.00156(13) 0.00526(13)
I6 0.01367(17) 0.01162(16) 0.01520(19) 0.00676(14) 0.00418(14) 0.00237(13)
I7 0.01082(17) 0.01345(17) 0.01111(17) 0.00398(14) 0.00106(13) 0.00580(13)
I8 0.0274(2) 0.01393(18) 0.0204(2) 0.00470(15) 0.01253(17) 0.01248(16)
I9 0.01885(19) 0.02149(19) 0.01544(19) 0.00418(16) 0.00001(15) 0.01135(16)
I10 0.0215(2) 0.0225(2) 0.0178(2) 0.00719(16) 0.00240(16) 0.00916(16)
N1 0.018(3) 0.015(2) 0.015(3) 0.001(2) -0.001(2) 0.008(2)
N2 0.016(2) 0.016(2) 0.013(2) 0.005(2) 0.0019(19) 0.008(2)
N4 0.017(3) 0.013(2) 0.024(3) 0.010(2) 0.003(2) 0.005(2)
C1 0.012(3) 0.014(3) 0.014(3) 0.005(2) 0.001(2) 0.004(2)
C2 0.009(2) 0.008(2) 0.012(3) 0.003(2) -0.002(2) 0.0018(19)
C3 0.019(3) 0.013(3) 0.011(3) 0.005(2) 0.000(2) 0.006(2)
C4 0.019(3) 0.026(3) 0.009(3) 0.003(2) -0.003(2) 0.014(3)
C5 0.018(3) 0.024(3) 0.015(3) 0.005(3) 0.009(2) 0.007(2)
C6 0.016(3) 0.018(3) 0.018(3) 0.004(2) 0.004(2) 0.006(2)
C7 0.018(3) 0.012(3) 0.010(3) 0.004(2) 0.001(2) 0.009(2)
C8 0.009(3) 0.013(3) 0.013(3) 0.006(2) -0.001(2) 0.005(2)
C9 0.016(3) 0.019(3) 0.013(3) 0.004(2) 0.000(2) 0.011(2)
C10 0.008(3) 0.025(3) 0.021(3) 0.008(3) 0.001(2) 0.005(2)
C11 0.017(3) 0.028(3) 0.017(3) 0.008(3) 0.004(2) 0.012(3)
C12 0.018(3) 0.016(3) 0.022(3) 0.007(3) 0.005(3) 0.006(2)
S1A 0.021(2) 0.010(2) 0.024(3) 0.0089(18) 0.0116(18) 0.0063(16)
N3A 0.024(5) 0.017(6) 0.020(7) 0.002(5) 0.012(5) 0.009(5)
N3B 0.026(12) 0.030(17) 0.011(13) -0.002(10) -0.002(9) 0.001(12)
S1B 0.017(2) 0.012(3) 0.016(3) 0.004(2) 0.007(2) 0.007(2)
N5 0.027(3) 0.020(3) 0.022(3) 0.001(2) -0.002(2) 0.011(2)
C13 0.015(3) 0.023(3) 0.012(3) 0.001(2) 0.002(2) 0.007(2)
C14 0.021(3) 0.011(3) 0.022(3) -0.002(2) 0.000(3) 0.006(2)

loop_
_atom_type_symbol
_atom_type_description
_atom_type_scat_dispersion_real
_atom_type_scat_dispersion_imag
_atom_type_scat_source
C C 0.0033 0.0016 'International Tables Vol C Tables 4.2.6.8 and 6.1.1.4'
H H 0.0000 0.0000 'International Tables Vol C Tables 4.2.6.8 and 6.1.1.4'
Bi Bi -4.1077 10.2566 'International Tables Vol C Tables 4.2.6.8 and 6.1.1.4'
I I -0.4742 1.8119 'International Tables Vol C Tables 4.2.6.8 and 6.1.1.4'
N N 0.0061 0.0033 'International Tables Vol C Tables 4.2.6.8 and 6.1.1.4'
S S 0.1246 0.1234 'International Tables Vol C Tables 4.2.6.8 and 6.1.1.4'

loop_
_geom_angle_atom_site_label_1
_geom_angle_atom_site_label_2
_geom_angle_atom_site_label_3
_geom_angle
_geom_angle_site_symmetry_1
_geom_angle_site_symmetry_3
_geom_angle_publ_flag
I1 Bi1 I2 96.361(19) . . ?
I1 Bi1 I3 96.17(2) . . ?
I1 Bi1 I4 87.937(18) . . ?
I1 Bi1 I5 169.770(13) . . ?
I1 Bi1 I5 87.53(2) . 2_676 ?
I2 Bi1 I4 172.448(13) . . ?
I2 Bi1 I5 86.871(18) . 2_676 ?
I2 Bi1 I5 90.702(19) . . ?
I3 Bi1 I2 94.571(18) . . ?
I3 Bi1 I4 91.124(18) . . ?
I3 Bi1 I5 90.61(2) . . ?
I3 Bi1 I5 175.839(13) . 2_676 ?
I4 Bi1 I5 84.273(18) . . ?
I4 Bi1 I5 87.115(18) . 2_676 ?
I5 Bi1 I5 85.465(19) 2_676 . ?
I4 Bi2 I2 87.70(2) . 2_676 ?
I4 Bi2 I5 84.670(18) . . ?
I5 Bi2 I2 84.753(17) . 2_676 ?
I6 Bi2 I2 175.005(12) . 2_676 ?
I6 Bi2 I4 89.28(2) . . ?
I6 Bi2 I5 91.005(19) . . ?
I6 Bi2 I7 96.879(19) . . ?
I6 Bi2 I8 91.60(2) . . ?
I7 Bi2 I2 86.846(18) . 2_676 ?
I7 Bi2 I4 85.339(19) . . ?
I7 Bi2 I5 167.184(12) . . ?
I7 Bi2 I8 93.71(2) . . ?
I8 Bi2 I2 91.48(2) . 2_676 ?
I8 Bi2 I4 178.774(13) . . ?
I8 Bi2 I5 96.167(19) . . ?
Bi1 I2 Bi2 96.228(17) . 2_676 ?
Bi1 I4 Bi2 97.903(18) . . ?
Bi1 I5 Bi1 94.536(19) 2_676 . ?
Bi2 I5 Bi1 92.085(17) . 2_676 ?
Bi2 I5 Bi1 92.751(19) . . ?
C3 N1 HN1 118.3 . . ?
C3 N1 C4 123.5(5) . . ?
C4 N1 HN1 118.3 . . ?
C1 N2 C7 107.6(5) . . ?
C9 N4 HN4 118.1 . . ?
C10 N4 HN4 118.1 . . ?
C10 N4 C9 123.9(5) . . ?
N2 C1 C2 123.2(5) . . ?
N2 C1 S1A 112.7(5) . . ?
N2 C1 N3B 117.2(16) . . ?
C2 C1 S1A 123.9(5) . . ?
N3B C1 C2 118.9(15) . . ?
C3 C2 C1 119.3(5) . . ?
C6 C2 C1 121.2(5) . . ?
C6 C2 C3 119.6(5) . . ?
N1 C3 C2 119.2(6) . . ?
N1 C3 H3 120.4 . . ?
C2 C3 H3 120.4 . . ?
N1 C4 H1 120.6 . . ?
N1 C4 C5 118.8(6) . . ?
C5 C4 H1 120.6 . . ?
C4 C5 H5 120.1 . . ?
C4 C5 C6 119.8(6) . . ?
C6 C5 H5 120.1 . . ?
C2 C6 C5 119.1(6) . . ?
C2 C6 H6 120.4 . . ?
C5 C6 H6 120.4 . . ?
N2 C7 C8 121.3(5) . . ?
N2 C7 S1B 113.7(5) . . ?
C8 C7 S1B 124.6(5) . . ?
N3A C7 N2 119.8(10) . . ?
N3A C7 C8 118.8(10) . . ?
C9 C8 C7 120.5(5) . . ?
C9 C8 C12 118.2(6) . . ?
C12 C8 C7 121.3(5) . . ?
N4 C9 C8 119.2(5) . . ?
N4 C9 H9 120.4 . . ?
C8 C9 H9 120.4 . . ?
N4 C10 H10 120.8 . . ?
N4 C10 C11 118.4(6) . . ?
C11 C10 H10 120.8 . . ?
C10 C11 H11 120.2 . . ?
C12 C11 C10 119.5(6) . . ?
C12 C11 H11 120.2 . . ?
C8 C12 H12 119.6 . . ?
C11 C12 C8 120.7(6) . . ?
C11 C12 H12 119.6 . . ?
N3A S1A C1 92.9(7) . . ?
C7 N3A S1A 106.8(13) . . ?
C1 N3B S1B 110(2) . . ?
N3B S1B C7 91.2(13) . . ?
N5 C13 C14 178.5(7) . . ?
C13 C14 H14A 109.5 . . ?
C13 C14 H14B 109.5 . . ?
C13 C14 H14C 109.5 . . ?
H14A C14 H14B 109.5 . . ?
H14A C14 H14C 109.5 . . ?
H14B C14 H14C 109.5 . . ?

loop_
_geom_bond_atom_site_label_1
_geom_bond_atom_site_label_2
_geom_bond_distance
_geom_bond_site_symmetry_2
_geom_bond_publ_flag
Bi1 I1 2.8517(6) . ?
Bi1 I2 3.0674(7) . ?
Bi1 I3 2.8869(7) . ?
Bi1 I4 3.1229(7) . ?
Bi1 I5 3.3435(7) 2_676 ?
Bi1 I5 3.3522(6) . ?
Bi2 I2 3.3008(7) 2_676 ?
Bi2 I4 3.2100(7) . ?
Bi2 I5 3.2453(7) . ?
Bi2 I6 2.8892(6) . ?
Bi2 I7 2.9600(6) . ?
Bi2 I8 2.9686(6) . ?
I9 I10 2.7302(8) . ?
N1 HN1 0.8800 . ?
N1 C3 1.341(8) . ?
N1 C4 1.347(9) . ?
N2 C1 1.343(8) . ?
N2 C7 1.343(7) . ?
N4 HN4 0.8800 . ?
N4 C9 1.355(8) . ?
N4 C10 1.343(8) . ?
C1 C2 1.464(8) . ?
C1 S1A 1.675(7) . ?
C1 N3B 1.35(3) . ?
C2 C3 1.386(8) . ?
C2 C6 1.383(8) . ?
C3 H3 0.9500 . ?
C4 H1 0.9500 . ?
C4 C5 1.375(9) . ?
C5 H5 0.9500 . ?
C5 C6 1.405(8) . ?
C6 H6 0.9500 . ?
C7 C8 1.467(8) . ?
C7 N3A 1.336(18) . ?
C7 S1B 1.681(10) . ?
C8 C9 1.381(8) . ?
C8 C12 1.404(8) . ?
C9 H9 0.9500 . ?
C10 H10 0.9500 . ?
C10 C11 1.387(9) . ?
C11 H11 0.9500 . ?
C11 C12 1.379(9) . ?
C12 H12 0.9500 . ?
S1A N3A 1.66(2) . ?
N3B S1B 1.64(3) . ?
N5 C13 1.128(8) . ?
C13 C14 1.470(9) . ?
C14 H14A 0.9800 . ?
C14 H14B 0.9800 . ?
C14 H14C 0.9800 . ?

loop_
_geom_torsion_atom_site_label_1
_geom_torsion_atom_site_label_2
_geom_torsion_atom_site_label_3
_geom_torsion_atom_site_label_4
_geom_torsion
_geom_torsion_site_symmetry_1
_geom_torsion_site_symmetry_2
_geom_torsion_site_symmetry_3
_geom_torsion_site_symmetry_4
_geom_torsion_publ_flag
N1 C4 C5 C6 1.4(9) . . . . ?
N2 C1 C2 C3 1.3(9) . . . . ?
N2 C1 C2 C6 -178.3(6) . . . . ?
N2 C1 S1A N3A -2.7(8) . . . . ?
N2 C1 N3B S1B 7(2) . . . . ?
N2 C7 C8 C9 3.3(9) . . . . ?
N2 C7 C8 C12 -173.9(5) . . . . ?
N2 C7 N3A S1A 3.2(15) . . . . ?
N2 C7 S1B N3B -2.2(11) . . . . ?
N4 C10 C11 C12 1.7(9) . . . . ?
C1 N2 C7 C8 179.3(5) . . . . ?
C1 N2 C7 N3A -5.2(12) . . . . ?
C1 N2 C7 S1B 6.2(7) . . . . ?
C1 C2 C3 N1 -179.7(5) . . . . ?
C1 C2 C6 C5 179.6(6) . . . . ?
C1 S1A N3A C7 -0.2(11) . . . . ?
C1 N3B S1B C7 -2.6(17) . . . . ?
C2 C1 S1A N3A -179.2(8) . . . . ?
C2 C1 N3B S1B 177.9(10) . . . . ?
C3 N1 C4 C5 -1.5(9) . . . . ?
C3 C2 C6 C5 0.1(9) . . . . ?
C4 N1 C3 C2 0.9(9) . . . . ?
C4 C5 C6 C2 -0.7(9) . . . . ?
C6 C2 C3 N1 -0.2(8) . . . . ?
C7 N2 C1 C2 -178.9(5) . . . . ?
C7 N2 C1 S1A 4.7(6) . . . . ?
C7 N2 C1 N3B -8.5(15) . . . . ?
C7 C8 C9 N4 -179.2(5) . . . . ?
C7 C8 C12 C11 179.1(6) . . . . ?
C8 C7 N3A S1A 178.8(6) . . . . ?
C8 C7 S1B N3B -175.1(11) . . . . ?
C9 N4 C10 C11 -1.8(9) . . . . ?
C9 C8 C12 C11 1.8(9) . . . . ?
C10 N4 C9 C8 1.9(9) . . . . ?
C10 C11 C12 C8 -1.7(10) . . . . ?
C12 C8 C9 N4 -1.8(8) . . . . ?
S1A C1 C2 C3 177.3(5) . . . . ?
S1A C1 C2 C6 -2.2(8) . . . . ?
N3A C7 C8 C9 -172.2(10) . . . . ?
N3A C7 C8 C12 10.5(12) . . . . ?
N3B C1 C2 C3 -168.9(15) . . . . ?
N3B C1 C2 C6 11.6(16) . . . . ?
S1B C7 C8 C9 175.7(6) . . . . ?
S1B C7 C8 C12 -1.6(9) . . . . ?
